data_1575260
loop_
_publ_author_name
'Surampudi, Anuja Venkata Sai Durga'
'Prasad, Sai Ram'
'Swain, Debasish'
'Soujanya, Yarasi'
'Ramakrishna, Sistla'
'Balasubramanian, Sridhar'

_publ_section_title
;
 Influence of the crystallisation approach on multicomponent systems of
 palmatine chloride
;
_journal_issue 35
_journal_name_full CrystEngComm
_journal_page_first 5901
_journal_page_last 5917
_journal_paper_doi 10.1039/D5CE00441A
_journal_volume 27
_journal_year 2025
_chemical_formula_moiety 'C21 H22 N O4, C7 H6 O4, Cl, H2 O'
_chemical_formula_sum 'C28 H30 Cl N O9'
_chemical_formula_weight 559.98
_space_group_crystal_system monoclinic
_space_group_IT_number 14
_space_group_name_Hall '-P 2yn'
_space_group_name_H-M_alt 'P 1 21/n 1'
_atom_sites_solution_hydrogens mixed
_audit_creation_method SHELXL-2018/3
_audit_update_record
;
2025-04-24 deposited with the CCDC.	2025-07-23 downloaded from the CCDC.
;
_cell_angle_alpha 90
_cell_angle_beta 103.1210(10)
_cell_angle_gamma 90
_cell_formula_units_Z 4
_cell_length_a 8.3964(2)
_cell_length_b 28.9669(5)
_cell_length_c 11.1056(2)
_cell_measurement_reflns_used 6229
_cell_measurement_temperature 100(2)
_cell_measurement_theta_max 26.463
_cell_measurement_theta_min 2.588
_cell_volume 2630.56(9)
_computing_cell_refinement '<i>SAINT</i> (Bruker, 2016)'
_computing_data_collection '<i>APEX3</i> (Bruker, 2016)'
_computing_data_reduction 'Bruker SAINT'
_computing_molecular_graphics 'Bruker SHELXTL'
_computing_publication_material 'Bruker SHELXTL'
_computing_structure_refinement 'SHELXL-2018/3 (Sheldrick, 2018)'
_computing_structure_solution 'SHELXT 2018/2 (Sheldrick, 2018)'
_diffrn_ambient_temperature 100(2)
_diffrn_measured_fraction_theta_full 0.999
_diffrn_measured_fraction_theta_max 0.956
_diffrn_measurement_device_type 'Bruker D8 QUEST PHOTON-100'
_diffrn_measurement_method '\w and \f'
_diffrn_radiation_type MoK\a
_diffrn_radiation_wavelength 0.71073
_diffrn_reflns_av_R_equivalents 0.0759
_diffrn_reflns_av_unetI/netI 0.0929
_diffrn_reflns_Laue_measured_fraction_full 0.999
_diffrn_reflns_Laue_measured_fraction_max 0.956
_diffrn_reflns_limit_h_max 11
_diffrn_reflns_limit_h_min -11
_diffrn_reflns_limit_k_max 37
_diffrn_reflns_limit_k_min -38
_diffrn_reflns_limit_l_max 14
_diffrn_reflns_limit_l_min -14
_diffrn_reflns_number 24284
_diffrn_reflns_point_group_measured_fraction_full 0.999
_diffrn_reflns_point_group_measured_fraction_max 0.956
_diffrn_reflns_theta_full 25.242
_diffrn_reflns_theta_max 28.890
_diffrn_reflns_theta_min 2.350
_exptl_absorpt_coefficient_mu 0.202
_exptl_absorpt_correction_T_max 0.7457
_exptl_absorpt_correction_T_min 0.4437
_exptl_absorpt_correction_type multi-scan
_exptl_absorpt_process_details
;
 SADABS 2016/2: Krause, L., Herbst-Irmer, R., Sheldrick G.M. & Stalke D.,
 J. Appl. Cryst. 48 (2015) 3-10
;
_exptl_crystal_colour Yellow
_exptl_crystal_density_diffrn 1.414
_exptl_crystal_description PLATE
_exptl_crystal_F_000 1176
_exptl_crystal_size_max 0.260
_exptl_crystal_size_mid 0.160
_exptl_crystal_size_min 0.120
_refine_diff_density_max 0.448
_refine_diff_density_min -0.489
_refine_diff_density_rms 0.081
_refine_ls_extinction_method none
_refine_ls_goodness_of_fit_ref 1.044
_refine_ls_hydrogen_treatment mixed
_refine_ls_matrix_type full
_refine_ls_number_parameters 376
_refine_ls_number_reflns 6623
_refine_ls_number_restraints 3
_refine_ls_restrained_S_all 1.044
_refine_ls_R_factor_all 0.1313
_refine_ls_R_factor_gt 0.0672
_refine_ls_shift/su_max 0.001
_refine_ls_shift/su_mean 0.000
_refine_ls_structure_factor_coef Fsqd
_refine_ls_weighting_details 'w=1/[\s^2^(Fo^2^)+(0.0589P)^2^+3.3779P] where P=(Fo^2^+2Fc^2^)/3'
_refine_ls_weighting_scheme calc
_refine_ls_wR_factor_gt 0.1441
_refine_ls_wR_factor_ref 0.1790
_reflns_Friedel_coverage 0.000
_reflns_number_gt 3936
_reflns_number_total 6623
_reflns_threshold_expression 'I > 2\s(I)'
_cod_data_source_file d5ce00441a2.cif
_cod_data_source_block KB1397_0m_a
_cod_depositor_comments 'Adding full bibliography for 1575258--1575260.cif.'
_cod_original_sg_symbol_H-M 'P 21/n'
_cod_database_code 1575260
_shelx_shelxl_version_number 2018/3
_shelx_space_group_comment
;
The symmetry employed for this shelxl refinement is uniquely defined
by the following loop, which should always be used as a source of
symmetry information in preference to the above space-group names.
They are only intended as comments.
;
_shelx_estimated_absorpt_t_min 0.949
_shelx_estimated_absorpt_t_max 0.976

loop_
_space_group_symop_operation_xyz
'x, y, z'
'-x+1/2, y+1/2, -z+1/2'
'-x, -y, -z'
'x-1/2, -y-1/2, z-1/2'

loop_
_atom_site_label
_atom_site_type_symbol
_atom_site_fract_x
_atom_site_fract_y
_atom_site_fract_z
_atom_site_U_iso_or_equiv
_atom_site_adp_type
_atom_site_occupancy
_atom_site_site_symmetry_order
_atom_site_calc_flag
_atom_site_refinement_flags_posn
_atom_site_refinement_flags_adp
_atom_site_refinement_flags_occupancy
_atom_site_disorder_assembly
_atom_site_disorder_group
C1 C 0.1280(4) 0.37578(11) 0.4616(3) 0.0249(7) Uani 1 1 d . . . . .
C2 C 0.0693(4) 0.35834(10) 0.5635(3) 0.0240(7) Uani 1 1 d . . . . .
C3 C 0.0740(4) 0.38646(11) 0.6648(3) 0.0249(7) Uani 1 1 d . . . . .
H3 H 0.037108 0.374842 0.733745 0.030 Uiso 1 1 calc R U . . .
C4 C 0.1320(4) 0.43148(10) 0.6674(3) 0.0236(7) Uani 1 1 d . . . . .
C5 C 0.1929(4) 0.44864(10) 0.5686(3) 0.0231(7) Uani 1 1 d . . . . .
C6 C 0.1879(4) 0.42003(10) 0.4648(3) 0.0244(7) Uani 1 1 d . . . . .
H6 H 0.226471 0.431501 0.396465 0.029 Uiso 1 1 calc R U . . .
C7 C 0.2533(4) 0.49611(10) 0.5712(3) 0.0229(6) Uani 1 1 d . . . . .
C8 C 0.2768(4) 0.49403(10) 0.7983(3) 0.0261(7) Uani 1 1 d . . . . .
H8A H 0.270923 0.516047 0.865387 0.031 Uiso 1 1 calc R U . . .
H8B H 0.377323 0.475342 0.824944 0.031 Uiso 1 1 calc R U . . .
C9 C 0.1293(4) 0.46295(11) 0.7747(3) 0.0256(7) Uani 1 1 d . . . . .
H9A H 0.028400 0.481847 0.756215 0.031 Uiso 1 1 calc R U . . .
H9B H 0.129210 0.444325 0.849434 0.031 Uiso 1 1 calc R U . . .
C10 C 0.2837(4) 0.51969(10) 0.4710(3) 0.0246(7) Uani 1 1 d . . . . .
H10 H 0.267133 0.504255 0.393653 0.030 Uiso 1 1 calc R U . . .
C11 C 0.3380(4) 0.56560(10) 0.4788(3) 0.0227(7) Uani 1 1 d . . . . .
C12 C 0.3574(4) 0.58899(10) 0.5937(3) 0.0239(7) Uani 1 1 d . . . . .
C13 C 0.3291(4) 0.56380(10) 0.6941(3) 0.0249(7) Uani 1 1 d . . . . .
H13 H 0.343272 0.578509 0.772295 0.030 Uiso 1 1 calc R U . . .
C14 C 0.4066(4) 0.63577(11) 0.6076(3) 0.0252(7) Uani 1 1 d . . . . .
C15 C 0.4390(4) 0.65919(10) 0.5073(3) 0.0270(7) Uani 1 1 d . . . . .
C16 C 0.4231(4) 0.63557(11) 0.3930(3) 0.0286(7) Uani 1 1 d . . . . .
H16 H 0.447589 0.651590 0.324807 0.034 Uiso 1 1 calc R U . . .
C17 C 0.3737(4) 0.59052(11) 0.3781(3) 0.0274(7) Uani 1 1 d . . . . .
H17 H 0.363207 0.575899 0.300078 0.033 Uiso 1 1 calc R U . . .
C18 C 0.1540(5) 0.36202(12) 0.2550(3) 0.0320(8) Uani 1 1 d . . . . .
H18A H 0.268145 0.372279 0.271103 0.048 Uiso 1 1 calc R U . . .
H18B H 0.081669 0.388067 0.224374 0.048 Uiso 1 1 calc R U . . .
H18C H 0.136510 0.337410 0.192840 0.048 Uiso 1 1 calc R U . . .
C19 C -0.0378(4) 0.29450(11) 0.6545(3) 0.0309(8) Uani 1 1 d . . . . .
H19A H 0.053817 0.293780 0.727080 0.046 Uiso 1 1 calc R U . . .
H19B H -0.077345 0.263003 0.633899 0.046 Uiso 1 1 calc R U . . .
H19C H -0.126440 0.313326 0.672692 0.046 Uiso 1 1 calc R U . . .
C20 C 0.3006(5) 0.68870(11) 0.7312(3) 0.0328(8) Uani 1 1 d . . . . .
H20A H 0.320367 0.700560 0.815963 0.049 Uiso 1 1 calc R U . . .
H20B H 0.193246 0.673710 0.709886 0.049 Uiso 1 1 calc R U . . .
H20C H 0.303227 0.714304 0.674021 0.049 Uiso 1 1 calc R U . . .
C21 C 0.4984(5) 0.73075(12) 0.4202(3) 0.0353(8) Uani 1 1 d . . . . .
H21A H 0.592427 0.719921 0.389587 0.053 Uiso 1 1 calc R U . . .
H21B H 0.513528 0.763369 0.443479 0.053 Uiso 1 1 calc R U . . .
H21C H 0.398435 0.727207 0.355262 0.053 Uiso 1 1 calc R U . . .
N1 N 0.2829(3) 0.51993(8) 0.6833(2) 0.0227(6) Uani 1 1 d . . . . .
O1 O 0.1187(3) 0.34492(7) 0.36713(18) 0.0304(5) Uani 1 1 d . . . . .
O2 O 0.0157(3) 0.31408(7) 0.55187(19) 0.0320(6) Uani 1 1 d . . . . .
O3 O 0.4260(3) 0.65555(7) 0.72206(18) 0.0275(5) Uani 1 1 d . . . . .
O4 O 0.4847(3) 0.70410(7) 0.52611(18) 0.0309(6) Uani 1 1 d . . . . .
Cl1 Cl 0.73463(10) 0.50946(3) 0.84316(7) 0.0289(2) Uani 1 1 d . . . . .
C22 C 0.5098(4) 0.64719(10) 1.0395(2) 0.0218(6) Uani 1 1 d . . . . .
C23 C 0.5648(4) 0.69228(10) 1.0702(3) 0.0236(7) Uani 1 1 d . . . . .
C24 C 0.4563(4) 0.72408(11) 1.1033(3) 0.0260(7) Uani 1 1 d . . . . .
H24 H 0.491496 0.754775 1.124587 0.031 Uiso 1 1 calc R U . . .
C25 C 0.2983(4) 0.71108(10) 1.1051(3) 0.0249(7) Uani 1 1 d . . . . .
H25 H 0.226189 0.732958 1.127968 0.030 Uiso 1 1 calc R U . . .
C26 C 0.2435(4) 0.66625(10) 1.0737(3) 0.0227(6) Uani 1 1 d . . . . .
C27 C 0.3492(4) 0.63455(10) 1.0421(3) 0.0226(6) Uani 1 1 d . . . . .
H27 H 0.313088 0.603851 1.021809 0.027 Uiso 1 1 calc R U . . .
C28 C 0.6187(4) 0.61377(10) 0.9995(3) 0.0232(7) Uani 1 1 d . . . . .
H1O H 0.616(5) 0.5544(12) 0.941(4) 0.063(14) Uiso 1 1 d D . . . .
H2O H 0.764(5) 0.6816(9) 1.047(4) 0.051(12) Uiso 1 1 d D . . . .
H3O H 0.068(5) 0.6282(8) 1.045(4) 0.053(13) Uiso 1 1 d D . . . .
O5 O 0.5510(3) 0.57251(7) 0.96932(19) 0.0253(5) Uani 1 1 d D . . . .
O6 O 0.7599(3) 0.62263(8) 0.99462(19) 0.0284(5) Uani 1 1 d . . . . .
O7 O 0.7187(3) 0.70680(8) 1.0682(2) 0.0303(5) Uani 1 1 d D . . . .
O8 O 0.0840(3) 0.65571(8) 1.0741(2) 0.0288(5) Uani 1 1 d D . . . .
O1W O 0.0603(3) 0.56522(8) 0.9770(2) 0.0315(6) Uani 1 1 d . . . . .
H1W H 0.118(7) 0.5438(19) 1.023(6) 0.10(2) Uiso 1 1 d . . . . .
H2W H -0.040(6) 0.5542(14) 0.947(4) 0.060(14) Uiso 1 1 d . . . . .

loop_
_atom_site_aniso_label
_atom_site_aniso_U_11
_atom_site_aniso_U_22
_atom_site_aniso_U_33
_atom_site_aniso_U_23
_atom_site_aniso_U_13
_atom_site_aniso_U_12
C1 0.0280(18) 0.0319(16) 0.0136(14) -0.0043(12) 0.0025(13) 0.0010(14)
C2 0.0261(18) 0.0272(15) 0.0173(14) -0.0014(12) 0.0018(13) -0.0012(13)
C3 0.0253(18) 0.0333(17) 0.0160(14) 0.0005(12) 0.0043(13) 0.0012(14)
C4 0.0266(18) 0.0289(16) 0.0144(14) -0.0004(12) 0.0031(13) 0.0031(13)
C5 0.0245(17) 0.0303(16) 0.0140(14) -0.0002(12) 0.0037(12) 0.0006(13)
C6 0.0299(18) 0.0294(16) 0.0132(14) -0.0001(12) 0.0036(13) 0.0021(14)
C7 0.0257(17) 0.0278(15) 0.0139(13) -0.0020(12) 0.0013(12) 0.0026(13)
C8 0.039(2) 0.0291(15) 0.0099(13) 0.0032(12) 0.0054(13) 0.0009(14)
C9 0.0320(19) 0.0304(16) 0.0156(14) -0.0007(12) 0.0077(13) 0.0005(14)
C10 0.0280(18) 0.0325(16) 0.0124(13) -0.0023(12) 0.0025(12) 0.0012(14)
C11 0.0231(17) 0.0290(15) 0.0140(14) 0.0006(12) 0.0003(12) 0.0033(13)
C12 0.0270(18) 0.0283(15) 0.0145(14) -0.0014(12) 0.0005(13) 0.0024(13)
C13 0.0325(19) 0.0266(15) 0.0135(14) -0.0001(12) 0.0008(13) 0.0025(14)
C14 0.0275(18) 0.0314(16) 0.0144(14) -0.0015(12) 0.0002(13) 0.0007(14)
C15 0.0316(19) 0.0281(16) 0.0174(15) 0.0005(12) -0.0026(13) -0.0002(14)
C16 0.035(2) 0.0339(17) 0.0147(14) 0.0033(13) 0.0010(13) -0.0021(15)
C17 0.0330(19) 0.0328(17) 0.0137(14) -0.0004(12) -0.0003(13) -0.0021(14)
C18 0.045(2) 0.0386(18) 0.0146(15) -0.0026(13) 0.0114(15) -0.0066(16)
C19 0.043(2) 0.0311(17) 0.0202(16) 0.0034(13) 0.0100(15) -0.0047(15)
C20 0.043(2) 0.0339(17) 0.0214(16) -0.0001(13) 0.0058(15) 0.0046(16)
C21 0.046(2) 0.0370(18) 0.0189(16) 0.0063(14) 0.0000(15) -0.0128(16)
N1 0.0297(15) 0.0266(13) 0.0110(11) 0.0000(9) 0.0030(11) 0.0013(11)
O1 0.0464(15) 0.0313(11) 0.0153(10) -0.0058(9) 0.0109(10) -0.0065(11)
O2 0.0490(16) 0.0307(12) 0.0183(11) -0.0022(9) 0.0114(11) -0.0068(11)
O3 0.0357(14) 0.0311(11) 0.0134(10) -0.0037(8) 0.0005(9) 0.0034(10)
O4 0.0447(15) 0.0301(11) 0.0152(10) 0.0037(9) 0.0010(10) -0.0069(11)
Cl1 0.0325(5) 0.0343(4) 0.0199(4) -0.0054(3) 0.0061(3) 0.0021(3)
C22 0.0250(17) 0.0288(15) 0.0105(13) 0.0008(11) 0.0020(12) 0.0013(13)
C23 0.0259(18) 0.0290(16) 0.0160(14) 0.0013(12) 0.0049(13) -0.0040(13)
C24 0.034(2) 0.0282(16) 0.0140(14) -0.0001(12) 0.0019(13) -0.0018(14)
C25 0.0317(19) 0.0287(16) 0.0140(14) -0.0009(12) 0.0043(13) 0.0056(14)
C26 0.0254(17) 0.0321(16) 0.0102(13) -0.0006(12) 0.0030(12) 0.0015(14)
C27 0.0278(18) 0.0272(15) 0.0137(13) -0.0010(12) 0.0067(12) -0.0016(13)
C28 0.0292(18) 0.0284(16) 0.0119(13) 0.0009(12) 0.0047(13) -0.0012(13)
O5 0.0282(13) 0.0269(11) 0.0212(11) -0.0034(9) 0.0065(10) 0.0003(10)
O6 0.0234(13) 0.0390(13) 0.0236(11) -0.0017(9) 0.0070(10) -0.0018(10)
O7 0.0314(14) 0.0324(13) 0.0273(12) -0.0023(10) 0.0067(10) -0.0044(11)
O8 0.0282(13) 0.0342(13) 0.0251(12) -0.0059(10) 0.0082(10) -0.0003(10)
O1W 0.0285(15) 0.0335(13) 0.0316(13) -0.0004(11) 0.0052(11) -0.0010(11)

loop_
_atom_type_symbol
_atom_type_description
_atom_type_scat_dispersion_real
_atom_type_scat_dispersion_imag
_atom_type_scat_source
C C 0.0033 0.0016 'International Tables Vol C Tables 4.2.6.8 and 6.1.1.4'
H H 0.0000 0.0000 'International Tables Vol C Tables 4.2.6.8 and 6.1.1.4'
Cl Cl 0.1484 0.1585 'International Tables Vol C Tables 4.2.6.8 and 6.1.1.4'
N N 0.0061 0.0033 'International Tables Vol C Tables 4.2.6.8 and 6.1.1.4'
O O 0.0106 0.0060 'International Tables Vol C Tables 4.2.6.8 and 6.1.1.4'

loop_
_geom_angle_atom_site_label_1
_geom_angle_atom_site_label_2
_geom_angle_atom_site_label_3
_geom_angle
_geom_angle_site_symmetry_1
_geom_angle_site_symmetry_3
_geom_angle_publ_flag
O1 C1 C6 125.9(3) . . ?
O1 C1 C2 114.1(3) . . ?
C6 C1 C2 120.0(3) . . ?
O2 C2 C3 125.6(3) . . ?
O2 C2 C1 115.3(3) . . ?
C3 C2 C1 119.1(3) . . ?
C2 C3 C4 120.9(3) . . ?
C2 C3 H3 119.5 . . ?
C4 C3 H3 119.5 . . ?
C3 C4 C5 120.3(3) . . ?
C3 C4 C9 121.1(3) . . ?
C5 C4 C9 118.6(3) . . ?
C4 C5 C6 118.8(3) . . ?
C4 C5 C7 120.3(3) . . ?
C6 C5 C7 120.9(3) . . ?
C1 C6 C5 120.7(3) . . ?
C1 C6 H6 119.6 . . ?
C5 C6 H6 119.6 . . ?
C10 C7 N1 116.6(3) . . ?
C10 C7 C5 125.2(3) . . ?
N1 C7 C5 118.2(3) . . ?
N1 C8 C9 109.8(2) . . ?
N1 C8 H8A 109.7 . . ?
C9 C8 H8A 109.7 . . ?
N1 C8 H8B 109.7 . . ?
C9 C8 H8B 109.7 . . ?
H8A C8 H8B 108.2 . . ?
C8 C9 C4 109.9(3) . . ?
C8 C9 H9A 109.7 . . ?
C4 C9 H9A 109.7 . . ?
C8 C9 H9B 109.7 . . ?
C4 C9 H9B 109.7 . . ?
H9A C9 H9B 108.2 . . ?
C7 C10 C11 122.5(3) . . ?
C7 C10 H10 118.7 . . ?
C11 C10 H10 118.7 . . ?
C10 C11 C17 123.9(3) . . ?
C10 C11 C12 118.5(3) . . ?
C17 C11 C12 117.6(3) . . ?
C13 C12 C14 120.8(3) . . ?
C13 C12 C11 117.5(3) . . ?
C14 C12 C11 121.7(3) . . ?
N1 C13 C12 121.8(3) . . ?
N1 C13 H13 119.1 . . ?
C12 C13 H13 119.1 . . ?
O3 C14 C15 122.6(3) . . ?
O3 C14 C12 118.2(3) . . ?
C15 C14 C12 119.2(3) . . ?
O4 C15 C14 116.5(3) . . ?
O4 C15 C16 124.3(3) . . ?
C14 C15 C16 119.2(3) . . ?
C17 C16 C15 122.2(3) . . ?
C17 C16 H16 118.9 . . ?
C15 C16 H16 118.9 . . ?
C16 C17 C11 120.1(3) . . ?
C16 C17 H17 119.9 . . ?
C11 C17 H17 119.9 . . ?
O1 C18 H18A 109.5 . . ?
O1 C18 H18B 109.5 . . ?
H18A C18 H18B 109.5 . . ?
O1 C18 H18C 109.5 . . ?
H18A C18 H18C 109.5 . . ?
H18B C18 H18C 109.5 . . ?
O2 C19 H19A 109.5 . . ?
O2 C19 H19B 109.5 . . ?
H19A C19 H19B 109.5 . . ?
O2 C19 H19C 109.5 . . ?
H19A C19 H19C 109.5 . . ?
H19B C19 H19C 109.5 . . ?
O3 C20 H20A 109.5 . . ?
O3 C20 H20B 109.5 . . ?
H20A C20 H20B 109.5 . . ?
O3 C20 H20C 109.5 . . ?
H20A C20 H20C 109.5 . . ?
H20B C20 H20C 109.5 . . ?
O4 C21 H21A 109.5 . . ?
O4 C21 H21B 109.5 . . ?
H21A C21 H21B 109.5 . . ?
O4 C21 H21C 109.5 . . ?
H21A C21 H21C 109.5 . . ?
H21B C21 H21C 109.5 . . ?
C13 N1 C7 123.0(2) . . ?
C13 N1 C8 118.1(2) . . ?
C7 N1 C8 118.8(2) . . ?
C1 O1 C18 117.0(2) . . ?
C2 O2 C19 117.1(2) . . ?
C14 O3 C20 114.1(2) . . ?
C15 O4 C21 117.5(2) . . ?
C23 C22 C27 120.2(3) . . ?
C23 C22 C28 119.6(3) . . ?
C27 C22 C28 120.1(3) . . ?
O7 C23 C22 123.0(3) . . ?
O7 C23 C24 118.4(3) . . ?
C22 C23 C24 118.6(3) . . ?
C25 C24 C23 120.5(3) . . ?
C25 C24 H24 119.8 . . ?
C23 C24 H24 119.8 . . ?
C24 C25 C26 120.8(3) . . ?
C24 C25 H25 119.6 . . ?
C26 C25 H25 119.6 . . ?
O8 C26 C27 122.5(3) . . ?
O8 C26 C25 118.2(3) . . ?
C27 C26 C25 119.3(3) . . ?
C26 C27 C22 120.6(3) . . ?
C26 C27 H27 119.7 . . ?
C22 C27 H27 119.7 . . ?
O6 C28 O5 122.5(3) . . ?
O6 C28 C22 123.4(3) . . ?
O5 C28 C22 114.1(3) . . ?
C28 O5 H1O 112(3) . . ?
C23 O7 H2O 102(3) . . ?
C26 O8 H3O 106(3) . . ?
H1W O1W H2W 108(4) . . ?

loop_
_geom_bond_atom_site_label_1
_geom_bond_atom_site_label_2
_geom_bond_distance
_geom_bond_site_symmetry_2
_geom_bond_publ_flag
C1 O1 1.367(3) . ?
C1 C6 1.374(4) . ?
C1 C2 1.426(4) . ?
C2 O2 1.356(4) . ?
C2 C3 1.383(4) . ?
C3 C4 1.390(4) . ?
C3 H3 0.9500 . ?
C4 C5 1.402(4) . ?
C4 C9 1.505(4) . ?
C5 C6 1.413(4) . ?
C5 C7 1.464(4) . ?
C6 H6 0.9500 . ?
C7 C10 1.378(4) . ?
C7 N1 1.395(4) . ?
C8 N1 1.493(4) . ?
C8 C9 1.505(4) . ?
C8 H8A 0.9900 . ?
C8 H8B 0.9900 . ?
C9 H9A 0.9900 . ?
C9 H9B 0.9900 . ?
C10 C11 1.402(4) . ?
C10 H10 0.9500 . ?
C11 C17 1.419(4) . ?
C11 C12 1.422(4) . ?
C12 C13 1.397(4) . ?
C12 C14 1.415(4) . ?
C13 N1 1.326(4) . ?
C13 H13 0.9500 . ?
C14 O3 1.370(3) . ?
C14 C15 1.383(4) . ?
C15 O4 1.359(4) . ?
C15 C16 1.421(4) . ?
C16 C17 1.368(4) . ?
C16 H16 0.9500 . ?
C17 H17 0.9500 . ?
C18 O1 1.432(4) . ?
C18 H18A 0.9800 . ?
C18 H18B 0.9800 . ?
C18 H18C 0.9800 . ?
C19 O2 1.433(4) . ?
C19 H19A 0.9800 . ?
C19 H19B 0.9800 . ?
C19 H19C 0.9800 . ?
C20 O3 1.445(4) . ?
C20 H20A 0.9800 . ?
C20 H20B 0.9800 . ?
C20 H20C 0.9800 . ?
C21 O4 1.433(4) . ?
C21 H21A 0.9800 . ?
C21 H21B 0.9800 . ?
C21 H21C 0.9800 . ?
C22 C23 1.401(4) . ?
C22 C27 1.404(4) . ?
C22 C28 1.468(4) . ?
C23 O7 1.364(4) . ?
C23 C24 1.402(4) . ?
C24 C25 1.384(5) . ?
C24 H24 0.9500 . ?
C25 C26 1.395(4) . ?
C25 H25 0.9500 . ?
C26 O8 1.374(4) . ?
C26 C27 1.377(4) . ?
C27 H27 0.9500 . ?
C28 O6 1.226(4) . ?
C28 O5 1.333(4) . ?
O5 H1O 0.867(19) . ?
O7 H2O 0.877(18) . ?
O8 H3O 0.859(18) . ?
O1W H1W 0.88(6) . ?
O1W H2W 0.89(5) . ?

loop_
_geom_hbond_atom_site_label_D
_geom_hbond_atom_site_label_H
_geom_hbond_atom_site_label_A
_geom_hbond_distance_DH
_geom_hbond_distance_HA
_geom_hbond_distance_DA
_geom_hbond_angle_DHA
_geom_hbond_site_symmetry_A
_geom_hbond_publ_flag
O1W H1W Cl1 0.88(6) 2.30(6) 3.174(3) 176(5) 3_667 yes
O1W H2W Cl1 0.89(5) 2.37(5) 3.233(3) 164(4) 1_455 yes
C10 H10 Cl1 0.95 2.66 3.559(3) 158.8 3_666 yes
C13 H13 O5 0.95 2.48 3.208(4) 133.9 . yes
C20 H20C O7 0.98 2.59 3.514(4) 156.4 4_575 yes
C24 H24 O2 0.95 2.60 3.163(4) 118.6 2_556 yes
C27 H27 O1W 0.95 2.35 3.105(4) 136.0 . yes
O5 H1O Cl1 0.867(19) 2.09(2) 2.942(2) 169(4) . yes
O7 H2O O6 0.877(18) 1.80(2) 2.619(3) 154(4) . yes
O8 H3O O1W 0.859(18) 1.97(2) 2.824(3) 173(4) . yes
